data_7057103
loop_
_publ_author_name
'Savoldelli, A.'
'Nardis, S.'
'Genovese, D.'
'Prodi, L.'
'Fronczek, F. R.'
'Smith, K. M.'
'Paolesse, R.'

_publ_section_title
;
 Moving corrole towards a red-record: synthesis of \b-acrolein Ga and Cu
 corroles using the Vilsmeier reaction
;
_journal_issue 10
_journal_name_full 'New Journal of Chemistry'
_journal_page_first 8200
_journal_paper_doi 10.1039/C7NJ04705C
_journal_volume 42
_journal_year 2018
_chemical_formula_moiety 'C52 H45 Ga N4 O5, 0.65(C H2 Cl2)'
_chemical_formula_sum 'C52.7 H46.4 Cl1.4 Ga N4 O5'
_chemical_formula_weight 934.48
_space_group_crystal_system monoclinic
_space_group_IT_number 15
_space_group_name_Hall '-C 2yc'
_space_group_name_H-M_alt 'C 1 2/c 1'
_symmetry_space_group_name_Hall '-C 2yc'
_symmetry_space_group_name_H-M 'C 1 2/c 1'
_atom_sites_solution_hydrogens mixed
_audit_creation_method SHELXL-2018/1
_audit_update_record
;
2018-03-01 deposited with the CCDC.
2018-03-05 downloaded from the CCDC.
;
_cell_angle_alpha 90
_cell_angle_beta 101.4310(10)
_cell_angle_gamma 90
_cell_formula_units_Z 8
_cell_length_a 36.7663(9)
_cell_length_b 17.2278(4)
_cell_length_c 14.6878(3)
_cell_measurement_reflns_used 5512
_cell_measurement_temperature 90.0(5)
_cell_measurement_theta_max 23.38
_cell_measurement_theta_min 2.31
_cell_volume 9118.7(4)
_computing_cell_refinement 'Bruker SAINT'
_computing_data_collection 'Bruker APEX3'
_computing_data_reduction 'Bruker SAINT'
_computing_structure_refinement 'SHELXL-2018/1 (Sheldrick, 2018)'
_computing_structure_solution 'SHELXS-97 (Sheldrick, 2008)'
_diffrn_ambient_temperature 90.0(5)
_diffrn_measured_fraction_theta_full 0.999
_diffrn_measured_fraction_theta_max 0.996
_diffrn_measurement_device_type 'Bruker Kappa APEX-II DUO'
_diffrn_measurement_method '\f and \w scans'
_diffrn_radiation_monochromator 'TRIUMPH curved graphite'
_diffrn_radiation_source 'fine-focus sealed tube'
_diffrn_radiation_type MoK\a
_diffrn_radiation_wavelength 0.71073
_diffrn_reflns_av_R_equivalents 0.0552
_diffrn_reflns_av_unetI/netI 0.0839
_diffrn_reflns_Laue_measured_fraction_full 0.999
_diffrn_reflns_Laue_measured_fraction_max 0.996
_diffrn_reflns_limit_h_max 42
_diffrn_reflns_limit_h_min -46
_diffrn_reflns_limit_k_max 21
_diffrn_reflns_limit_k_min -20
_diffrn_reflns_limit_l_max 18
_diffrn_reflns_limit_l_min -18
_diffrn_reflns_number 33613
_diffrn_reflns_point_group_measured_fraction_full 0.999
_diffrn_reflns_point_group_measured_fraction_max 0.996
_diffrn_reflns_theta_full 25.000
_diffrn_reflns_theta_max 26.751
_diffrn_reflns_theta_min 1.844
_exptl_absorpt_coefficient_mu 0.739
_exptl_absorpt_correction_T_max 0.980
_exptl_absorpt_correction_T_min 0.883
_exptl_absorpt_correction_type multi-scan
_exptl_absorpt_process_details 'SADABS (Sheldrick, 2004)'
_exptl_crystal_colour 'dark green'
_exptl_crystal_density_diffrn 1.361
_exptl_crystal_description needle
_exptl_crystal_F_000 3881
_exptl_crystal_size_max 0.220
_exptl_crystal_size_mid 0.110
_exptl_crystal_size_min 0.030
_refine_diff_density_max 0.359
_refine_diff_density_min -0.390
_refine_diff_density_rms 0.066
_refine_ls_extinction_method none
_refine_ls_goodness_of_fit_ref 1.034
_refine_ls_hydrogen_treatment mixed
_refine_ls_matrix_type full
_refine_ls_number_parameters 594
_refine_ls_number_reflns 9678
_refine_ls_number_restraints 4
_refine_ls_restrained_S_all 1.034
_refine_ls_R_factor_all 0.1004
_refine_ls_R_factor_gt 0.0501
_refine_ls_shift/su_max 0.001
_refine_ls_shift/su_mean 0.000
_refine_ls_structure_factor_coef Fsqd
_refine_ls_weighting_details 'w=1/[\s^2^(Fo^2^)+(0.0524P)^2^+0.8008P] where P=(Fo^2^+2Fc^2^)/3'
_refine_ls_weighting_scheme calc
_refine_ls_wR_factor_gt 0.1043
_refine_ls_wR_factor_ref 0.1184
_reflns_Friedel_coverage 0.000
_reflns_number_gt 6080
_reflns_number_total 9678
_reflns_threshold_expression 'I > 2\s(I)'
_cod_data_source_file c7nj04705c1.cif
_cod_data_source_block AS3_2016
_cod_depositor_comments 'Adding full bibliography for 7057102--7057103.cif.'
_cod_original_formula_sum 'C52.70 H46.40 Cl1.40 Ga N4 O5'
_cod_database_code 7057103
_shelx_shelxl_version_number 2018/1
_shelx_space_group_comment
;
The symmetry employed for this shelxl refinement is uniquely defined
by the following loop, which should always be used as a source of
symmetry information in preference to the above space-group names.
They are only intended as comments.
;
_shelx_estimated_absorpt_t_min 0.854
_shelx_estimated_absorpt_t_max 0.978

loop_
_space_group_symop_operation_xyz
'x, y, z'
'-x, y, -z+1/2'
'x+1/2, y+1/2, z'
'-x+1/2, y+1/2, -z+1/2'
'-x, -y, -z'
'x, -y, z-1/2'
'-x+1/2, -y+1/2, -z'
'x+1/2, -y+1/2, z-1/2'

loop_
_atom_site_label
_atom_site_type_symbol
_atom_site_fract_x
_atom_site_fract_y
_atom_site_fract_z
_atom_site_U_iso_or_equiv
_atom_site_adp_type
_atom_site_occupancy
_atom_site_site_symmetry_order
_atom_site_calc_flag
_atom_site_refinement_flags_posn
_atom_site_refinement_flags_adp
_atom_site_refinement_flags_occupancy
_atom_site_disorder_assembly
_atom_site_disorder_group
Ga1 Ga 0.68121(2) 0.74394(2) 0.22366(2) 0.02323(10) Uani 1 1 d . . . . .
O1B O 0.81397(15) 0.8756(3) 0.6756(4) 0.0208(11) Uani 0.7 1 d D . P A 1
O2B O 0.7927(3) 1.0036(4) 0.6663(5) 0.0259(16) Uani 0.7 1 d D . P A 1
O3 O 0.62799(6) 1.04831(10) 0.67269(13) 0.0306(5) Uani 1 1 d . . . . .
O4 O 0.92606(7) 0.82580(16) 0.40861(18) 0.0628(8) Uani 1 1 d . . . . .
O5 O 0.67833(6) 0.84380(11) 0.14407(13) 0.0263(5) Uani 1 1 d D . . . .
H5O H 0.6653(8) 0.8796(14) 0.157(2) 0.039 Uiso 1 1 d D U . . .
N1 N 0.67506(7) 0.80026(12) 0.33341(15) 0.0219(5) Uani 1 1 d . . . . .
N2 N 0.62932(7) 0.72482(12) 0.19139(15) 0.0226(6) Uani 1 1 d . . . . .
N3 N 0.69469(7) 0.67559(12) 0.13377(15) 0.0216(5) Uani 1 1 d . . . . .
N4 N 0.73287(7) 0.75772(12) 0.28071(15) 0.0235(5) Uani 1 1 d . . . . .
C1 C 0.70684(9) 0.82370(15) 0.39182(18) 0.0241(7) Uani 1 1 d . . . . .
C2 C 0.69696(9) 0.86260(15) 0.46797(19) 0.0259(7) Uani 1 1 d . . . . .
H2 H 0.713401 0.884776 0.519469 0.031 Uiso 0.3 1 calc R U P B 2
C3 C 0.65768(9) 0.86204(15) 0.45244(18) 0.0259(7) Uani 1 1 d . . . . .
C4 C 0.64456(9) 0.82163(15) 0.36601(19) 0.0234(7) Uani 1 1 d . . . . .
C5 C 0.60872(8) 0.80386(15) 0.31422(18) 0.0217(7) Uani 1 1 d . . . . .
C6 C 0.60214(8) 0.75921(15) 0.23213(19) 0.0226(6) Uani 1 1 d . . . . .
C7 C 0.56707(9) 0.73911(15) 0.17674(19) 0.0266(7) Uani 1 1 d . . . . .
H7 H 0.543572 0.754989 0.187721 0.032 Uiso 1 1 calc R U . . .
C8 C 0.57283(9) 0.69355(16) 0.1058(2) 0.0287(7) Uani 1 1 d . . . . .
H8 H 0.554171 0.672262 0.058282 0.034 Uiso 1 1 calc R U . . .
C9 C 0.61199(9) 0.68318(15) 0.11510(19) 0.0235(7) Uani 1 1 d . . . . .
C10 C 0.63097(9) 0.63869(15) 0.05798(18) 0.0231(7) Uani 1 1 d . . . . .
C11 C 0.66972(9) 0.63504(14) 0.06874(19) 0.0219(7) Uani 1 1 d . . . . .
C12 C 0.69076(9) 0.59020(15) 0.01417(19) 0.0255(7) Uani 1 1 d . . . . .
H12 H 0.680763 0.556736 -0.035979 0.031 Uiso 1 1 calc R U . . .
C13 C 0.72712(9) 0.60416(15) 0.04690(19) 0.0254(7) Uani 1 1 d . . . . .
H13 H 0.747131 0.582197 0.023515 0.030 Uiso 1 1 calc R U . . .
C14 C 0.73048(9) 0.65762(15) 0.12278(19) 0.0241(7) Uani 1 1 d . . . . .
C15 C 0.76357(9) 0.68603(15) 0.17706(19) 0.0247(7) Uani 1 1 d . . . . .
C16 C 0.76505(8) 0.73419(15) 0.25629(19) 0.0234(7) Uani 1 1 d . . . . .
C17 C 0.79511(9) 0.76522(15) 0.3249(2) 0.0276(7) Uani 1 1 d . . . . .
C18 C 0.77880(9) 0.80537(15) 0.3901(2) 0.0278(7) Uani 1 1 d . . . . .
H18 H 0.791653 0.831608 0.443809 0.033 Uiso 0.7 1 calc R U P C 1
C19 C 0.74034(9) 0.79967(15) 0.36152(19) 0.0240(7) Uani 1 1 d . . . . .
C20 C 0.72450(12) 0.8858(2) 0.5539(3) 0.0202(9) Uani 0.7 1 d . . P A 1
H20 H 0.716077 0.878974 0.610449 0.024 Uiso 0.7 1 calc R U P A 1
C21 C 0.75844(12) 0.9139(2) 0.5633(3) 0.0196(9) Uani 0.7 1 d . . P A 1
H21 H 0.768075 0.926634 0.509779 0.024 Uiso 0.7 1 calc R U P A 1
C22B C 0.78177(14) 0.9260(3) 0.6577(4) 0.0217(12) Uani 0.7 1 d D . P A 1
H22B H 0.766277 0.914780 0.704970 0.026 Uiso 0.7 1 calc R U P A 1
C20A C 0.7918(3) 0.8376(5) 0.4921(6) 0.022(2) Uiso 0.3 1 d . . P D 2
H20A H 0.811553 0.809069 0.528720 0.026 Uiso 0.3 1 calc R U P D 2
C21A C 0.7803(3) 0.8964(5) 0.5353(6) 0.022(2) Uiso 0.3 1 d . . P D 2
H21A H 0.763691 0.932183 0.499389 0.027 Uiso 0.3 1 calc R U P D 2
C23B C 0.84157(14) 0.8907(3) 0.6231(3) 0.0296(11) Uani 0.7 1 d . . P A 1
H23A H 0.861992 0.853688 0.640435 0.044 Uiso 0.7 1 calc R U P A 1
H23B H 0.830838 0.885332 0.556779 0.044 Uiso 0.7 1 calc R U P A 1
H23C H 0.850991 0.943684 0.635641 0.044 Uiso 0.7 1 calc R U P A 1
C24B C 0.7975(5) 1.0131(10) 0.7507(12) 0.036(5) Uiso 0.3 1 d D . P D 2
H24A H 0.799162 1.069632 0.757643 0.054 Uiso 0.3 1 calc R U P D 2
H24B H 0.775561 0.994280 0.772524 0.054 Uiso 0.3 1 calc R U P D 2
H24C H 0.819810 0.989112 0.787519 0.054 Uiso 0.3 1 calc R U P D 2
C25 C 0.63541(9) 0.89679(15) 0.51216(19) 0.0284(7) Uani 1 1 d . . . . .
H25 H 0.611040 0.876967 0.508314 0.034 Uiso 1 1 calc R U . . .
C26 C 0.64619(9) 0.95494(16) 0.57293(19) 0.0281(7) Uani 1 1 d . . . . .
H26 H 0.670918 0.973700 0.580897 0.034 Uiso 1 1 calc R U . . .
C27 C 0.62175(9) 0.98925(16) 0.62567(19) 0.0289(7) Uani 1 1 d . . . . .
H27 H 0.598626 0.964178 0.624228 0.035 Uiso 1 1 calc R U . . .
C28 C 0.57520(8) 0.83261(16) 0.34656(19) 0.0247(7) Uani 1 1 d . . . . .
C29 C 0.56241(8) 0.90805(16) 0.3260(2) 0.0280(7) Uani 1 1 d . . . . .
H29 H 0.575220 0.941190 0.291279 0.034 Uiso 1 1 calc R U . . .
C30 C 0.53127(9) 0.93511(17) 0.3555(2) 0.0330(8) Uani 1 1 d . . . . .
H30 H 0.523152 0.986798 0.340995 0.040 Uiso 1 1 calc R U . . .
C31 C 0.51166(9) 0.88867(19) 0.4059(2) 0.0368(8) Uani 1 1 d . . . . .
C32 C 0.52485(10) 0.81364(19) 0.4273(2) 0.0396(9) Uani 1 1 d . . . . .
H32 H 0.512227 0.780862 0.462842 0.047 Uiso 1 1 calc R U . . .
C33 C 0.55585(9) 0.78597(17) 0.3980(2) 0.0331(8) Uani 1 1 d . . . . .
H33 H 0.564071 0.734435 0.413145 0.040 Uiso 1 1 calc R U . . .
C34 C 0.47674(9) 0.9167(2) 0.4346(3) 0.0496(10) Uani 1 1 d . . . . .
H34A H 0.455074 0.894159 0.393378 0.074 Uiso 1 1 calc R U . . .
H34B H 0.475483 0.973437 0.430285 0.074 Uiso 1 1 calc R U . . .
H34C H 0.476969 0.900718 0.498720 0.074 Uiso 1 1 calc R U . . .
C35 C 0.60863(9) 0.59084(17) -0.0179(2) 0.0287(7) Uani 1 1 d . . . . .
C36 C 0.60758(11) 0.6085(2) -0.1106(2) 0.0489(10) Uani 1 1 d . . . . .
H36 H 0.620651 0.652509 -0.126257 0.059 Uiso 1 1 calc R U . . .
C37 C 0.58775(12) 0.5627(2) -0.1804(2) 0.0588(11) Uani 1 1 d . . . . .
H37 H 0.586733 0.576889 -0.243379 0.071 Uiso 1 1 calc R U . . .
C38 C 0.56950(11) 0.4973(2) -0.1608(3) 0.0524(10) Uani 1 1 d . . . . .
C39 C 0.57136(12) 0.4789(2) -0.0685(3) 0.0607(12) Uani 1 1 d . . . . .
H39 H 0.559157 0.433562 -0.053063 0.073 Uiso 1 1 calc R U . . .
C40 C 0.59049(10) 0.52469(19) 0.0012(2) 0.0456(9) Uani 1 1 d . . . . .
H40 H 0.591250 0.510470 0.064077 0.055 Uiso 1 1 calc R U . . .
C41 C 0.54943(13) 0.4464(3) -0.2392(3) 0.0902(17) Uani 1 1 d . . . . .
H41A H 0.532242 0.478261 -0.283546 0.135 Uiso 1 1 calc R U . . .
H41B H 0.535526 0.406038 -0.213871 0.135 Uiso 1 1 calc R U . . .
H41C H 0.567576 0.422153 -0.270981 0.135 Uiso 1 1 calc R U . . .
C42 C 0.79904(8) 0.66302(16) 0.14913(19) 0.0252(7) Uani 1 1 d . . . . .
C43 C 0.81675(9) 0.71507(17) 0.1005(2) 0.0306(7) Uani 1 1 d . . . . .
H43 H 0.806013 0.764578 0.084266 0.037 Uiso 1 1 calc R U . . .
C44 C 0.84995(9) 0.69553(17) 0.0753(2) 0.0306(7) Uani 1 1 d . . . . .
H44 H 0.861769 0.732167 0.042453 0.037 Uiso 1 1 calc R U . . .
C45 C 0.86626(9) 0.62370(16) 0.0969(2) 0.0287(7) Uani 1 1 d . . . . .
C46 C 0.84791(9) 0.57053(17) 0.1430(2) 0.0322(8) Uani 1 1 d . . . . .
H46 H 0.858246 0.520436 0.157504 0.039 Uiso 1 1 calc R U . . .
C47 C 0.81460(9) 0.59006(16) 0.1681(2) 0.0300(7) Uani 1 1 d . . . . .
H47 H 0.802257 0.552792 0.198815 0.036 Uiso 1 1 calc R U . . .
C48 C 0.90291(9) 0.60560(18) 0.0704(2) 0.0394(8) Uani 1 1 d . . . . .
H48A H 0.902692 0.624739 0.007494 0.059 Uiso 1 1 calc R U . . .
H48B H 0.906903 0.549335 0.072372 0.059 Uiso 1 1 calc R U . . .
H48C H 0.922972 0.630978 0.114210 0.059 Uiso 1 1 calc R U . . .
C49 C 0.83441(9) 0.75760(17) 0.3276(2) 0.0346(8) Uani 1 1 d . . . . .
H49 H 0.841608 0.718238 0.289462 0.042 Uiso 1 1 calc R U . . .
C50 C 0.86199(10) 0.79987(19) 0.3780(2) 0.0382(8) Uani 1 1 d . . . . .
H50 H 0.856456 0.838494 0.419327 0.046 Uiso 1 1 calc R U . . .
C51 C 0.89959(11) 0.7870(2) 0.3696(3) 0.0476(10) Uani 1 1 d . . . . .
H51 H 0.904388 0.745465 0.331066 0.057 Uiso 1 1 calc R U . . .
C52 C 0.71018(9) 0.87781(18) 0.1182(2) 0.0382(8) Uani 1 1 d . . . . .
H52A H 0.722842 0.911305 0.168595 0.057 Uiso 1 1 calc R U . . .
H52B H 0.702450 0.908776 0.061734 0.057 Uiso 1 1 calc R U . . .
H52C H 0.727123 0.836727 0.106614 0.057 Uiso 1 1 calc R U . . .
C22A C 0.7920(4) 0.9117(8) 0.6417(9) 0.024(4) Uiso 0.3 1 d D . P D 2
H22A H 0.771413 0.892924 0.671449 0.029 Uiso 0.3 1 calc R U P D 2
C23A C 0.8576(3) 0.9012(7) 0.6558(8) 0.029(3) Uiso 0.3 1 d . . P D 2
H23D H 0.879290 0.871385 0.686295 0.044 Uiso 0.3 1 calc R U P D 2
H23E H 0.854813 0.896715 0.588232 0.044 Uiso 0.3 1 calc R U P D 2
H23F H 0.860864 0.955858 0.673931 0.044 Uiso 0.3 1 calc R U P D 2
O1A O 0.8247(3) 0.8710(9) 0.6836(12) 0.026(4) Uiso 0.3 1 d D . P D 2
O2A O 0.7945(7) 0.9928(9) 0.6541(13) 0.030(5) Uiso 0.3 1 d D . P D 2
C24A C 0.8104(2) 1.0246(3) 0.7594(4) 0.0291(14) Uani 0.7 1 d D . P A 1
H24D H 0.817426 1.079574 0.760949 0.044 Uiso 0.7 1 calc R U P A 1
H24E H 0.793150 1.015947 0.801386 0.044 Uiso 0.7 1 calc R U P A 1
H24F H 0.832633 0.992772 0.779162 0.044 Uiso 0.7 1 calc R U P A 1

loop_
_atom_site_aniso_label
_atom_site_aniso_U_11
_atom_site_aniso_U_22
_atom_site_aniso_U_33
_atom_site_aniso_U_23
_atom_site_aniso_U_13
_atom_site_aniso_U_12
Ga1 0.0312(2) 0.02006(17) 0.02036(16) -0.00515(14) 0.00972(14) -0.00304(15)
O1B 0.020(3) 0.017(2) 0.026(2) 0.0050(14) 0.006(2) 0.005(2)
O2B 0.042(3) 0.015(2) 0.023(3) 0.0006(18) 0.010(2) -0.001(2)
O3 0.0459(14) 0.0195(11) 0.0305(12) -0.0075(9) 0.0177(11) 0.0009(10)
O4 0.0428(17) 0.085(2) 0.0561(18) 0.0055(15) -0.0009(14) -0.0090(15)
O5 0.0337(14) 0.0201(11) 0.0281(11) 0.0017(9) 0.0136(10) 0.0010(9)
N1 0.0286(15) 0.0177(12) 0.0208(13) -0.0021(10) 0.0082(12) -0.0031(11)
N2 0.0305(16) 0.0187(12) 0.0201(12) -0.0036(10) 0.0091(11) -0.0008(11)
N3 0.0282(15) 0.0178(12) 0.0210(13) -0.0021(10) 0.0097(11) -0.0020(11)
N4 0.0311(15) 0.0196(12) 0.0206(12) -0.0014(10) 0.0070(11) -0.0034(11)
C1 0.036(2) 0.0168(14) 0.0182(15) 0.0001(12) 0.0032(14) -0.0029(13)
C2 0.046(2) 0.0127(14) 0.0204(16) -0.0008(11) 0.0086(15) -0.0024(14)
C3 0.046(2) 0.0166(14) 0.0181(15) 0.0005(12) 0.0144(15) -0.0026(14)
C4 0.037(2) 0.0146(14) 0.0211(15) 0.0003(12) 0.0123(15) -0.0010(13)
C5 0.0350(19) 0.0134(14) 0.0205(15) 0.0023(11) 0.0145(14) 0.0007(13)
C6 0.0296(18) 0.0182(14) 0.0224(15) 0.0039(12) 0.0107(13) 0.0008(13)
C7 0.0285(18) 0.0254(16) 0.0281(16) 0.0039(13) 0.0112(14) 0.0047(14)
C8 0.034(2) 0.0262(16) 0.0241(16) -0.0030(13) 0.0023(15) -0.0015(14)
C9 0.0323(19) 0.0191(15) 0.0198(15) 0.0007(12) 0.0067(14) -0.0006(13)
C10 0.038(2) 0.0127(14) 0.0212(15) -0.0024(11) 0.0116(14) -0.0055(13)
C11 0.034(2) 0.0139(13) 0.0198(15) 0.0009(11) 0.0111(14) -0.0036(13)
C12 0.042(2) 0.0154(14) 0.0205(15) -0.0041(12) 0.0109(15) -0.0014(14)
C13 0.034(2) 0.0187(15) 0.0265(16) 0.0019(12) 0.0146(15) 0.0039(14)
C14 0.033(2) 0.0169(14) 0.0238(16) 0.0033(12) 0.0087(14) 0.0025(13)
C15 0.035(2) 0.0153(14) 0.0262(16) 0.0050(12) 0.0108(15) 0.0012(13)
C16 0.0280(18) 0.0194(15) 0.0230(15) 0.0055(12) 0.0055(14) -0.0003(13)
C17 0.032(2) 0.0162(15) 0.0321(17) 0.0043(12) 0.0014(15) 0.0018(13)
C18 0.038(2) 0.0147(15) 0.0273(16) 0.0026(12) -0.0029(15) -0.0027(13)
C19 0.037(2) 0.0150(14) 0.0206(15) 0.0008(12) 0.0063(14) -0.0032(13)
C20 0.032(3) 0.0121(19) 0.019(2) -0.0020(16) 0.0117(19) 0.0018(18)
C21 0.028(3) 0.017(2) 0.017(2) 0.0018(16) 0.0097(19) -0.0011(18)
C22B 0.023(3) 0.014(3) 0.030(3) 0.001(2) 0.011(2) 0.001(2)
C23B 0.027(3) 0.040(3) 0.023(3) -0.001(2) 0.006(2) -0.002(2)
C25 0.048(2) 0.0174(15) 0.0232(16) 0.0009(12) 0.0150(15) -0.0042(14)
C26 0.036(2) 0.0214(15) 0.0287(17) -0.0028(13) 0.0111(15) 0.0013(14)
C27 0.037(2) 0.0242(16) 0.0275(17) -0.0003(13) 0.0106(15) -0.0019(14)
C28 0.0296(19) 0.0219(15) 0.0252(16) -0.0047(12) 0.0120(14) -0.0047(13)
C29 0.032(2) 0.0251(16) 0.0295(17) -0.0009(13) 0.0128(15) -0.0020(14)
C30 0.037(2) 0.0229(16) 0.0410(19) -0.0079(14) 0.0118(16) 0.0020(14)
C31 0.026(2) 0.043(2) 0.044(2) -0.0222(16) 0.0144(17) -0.0071(16)
C32 0.048(2) 0.0359(19) 0.043(2) -0.0106(16) 0.0276(18) -0.0174(17)
C33 0.047(2) 0.0201(15) 0.0373(19) -0.0039(14) 0.0198(17) -0.0074(15)
C34 0.033(2) 0.050(2) 0.071(3) -0.026(2) 0.024(2) -0.0095(17)
C35 0.034(2) 0.0265(16) 0.0257(17) -0.0063(13) 0.0063(15) 0.0000(14)
C36 0.074(3) 0.036(2) 0.032(2) -0.0050(16) 0.001(2) -0.0158(19)
C37 0.089(3) 0.053(2) 0.029(2) -0.0083(18) -0.002(2) -0.005(2)
C38 0.056(3) 0.048(2) 0.052(2) -0.0255(19) 0.009(2) -0.014(2)
C39 0.079(3) 0.049(2) 0.057(3) -0.022(2) 0.019(2) -0.031(2)
C40 0.061(3) 0.039(2) 0.038(2) -0.0126(16) 0.0142(19) -0.0206(19)
C41 0.095(4) 0.097(4) 0.075(3) -0.050(3) 0.009(3) -0.041(3)
C42 0.0273(18) 0.0214(15) 0.0271(16) 0.0022(13) 0.0058(14) 0.0042(13)
C43 0.035(2) 0.0201(15) 0.0367(18) 0.0068(14) 0.0070(16) 0.0051(14)
C44 0.031(2) 0.0276(17) 0.0334(18) 0.0042(14) 0.0069(15) -0.0011(14)
C45 0.032(2) 0.0265(16) 0.0278(17) -0.0041(13) 0.0057(15) 0.0046(14)
C46 0.042(2) 0.0240(16) 0.0310(17) 0.0030(13) 0.0090(16) 0.0121(15)
C47 0.041(2) 0.0228(16) 0.0281(17) 0.0049(13) 0.0107(15) 0.0020(14)
C48 0.035(2) 0.0365(19) 0.047(2) -0.0056(16) 0.0102(18) 0.0027(16)
C49 0.038(2) 0.0235(16) 0.0379(18) 0.0052(14) -0.0023(16) 0.0085(16)
C50 0.039(2) 0.038(2) 0.036(2) 0.0022(16) 0.0030(17) 0.0019(17)
C51 0.038(2) 0.052(2) 0.048(2) 0.0097(19) -0.004(2) 0.0066(19)
C52 0.037(2) 0.0363(19) 0.046(2) 0.0107(16) 0.0208(18) 0.0015(16)
C24A 0.041(5) 0.024(3) 0.023(3) -0.007(2) 0.008(3) -0.005(3)

loop_
_atom_type_symbol
_atom_type_description
_atom_type_scat_dispersion_real
_atom_type_scat_dispersion_imag
_atom_type_scat_source
C C 0.0033 0.0016 'International Tables Vol C Tables 4.2.6.8 and 6.1.1.4'
H H 0.0000 0.0000 'International Tables Vol C Tables 4.2.6.8 and 6.1.1.4'
Cl Cl 0.1484 0.1585 'International Tables Vol C Tables 4.2.6.8 and 6.1.1.4'
Ga Ga 0.2307 1.6083 'International Tables Vol C Tables 4.2.6.8 and 6.1.1.4'
N N 0.0061 0.0033 'International Tables Vol C Tables 4.2.6.8 and 6.1.1.4'
O O 0.0106 0.0060 'International Tables Vol C Tables 4.2.6.8 and 6.1.1.4'

loop_
_geom_angle_atom_site_label_1
_geom_angle_atom_site_label_2
_geom_angle_atom_site_label_3
_geom_angle
N2 Ga1 N3 96.09(10)
N2 Ga1 N1 91.00(10)
N3 Ga1 N1 167.71(10)
N2 Ga1 N4 168.75(9)
N3 Ga1 N4 90.47(10)
N1 Ga1 N4 81.03(10)
N2 Ga1 O5 93.82(9)
N3 Ga1 O5 96.51(8)
N1 Ga1 O5 93.01(8)
N4 Ga1 O5 94.50(9)
C23B O1B C22B 116.1(5)
C22B O2B C24A 113.3(5)
C52 O5 Ga1 122.59(18)
C52 O5 H5O 107(2)
Ga1 O5 H5O 117(2)
C4 N1 C1 111.3(2)
C4 N1 Ga1 132.3(2)
C1 N1 Ga1 116.43(19)
C9 N2 C6 108.4(2)
C9 N2 Ga1 124.97(19)
C6 N2 Ga1 126.04(19)
C11 N3 C14 108.8(2)
C11 N3 Ga1 124.39(19)
C14 N3 Ga1 126.80(19)
C16 N4 C19 110.4(2)
C16 N4 Ga1 132.73(19)
C19 N4 Ga1 116.8(2)
N1 C1 C2 108.4(3)
N1 C1 C19 113.3(2)
C2 C1 C19 138.3(3)
C1 C2 C3 106.5(3)
C1 C2 C20 123.6(3)
C3 C2 C20 129.1(3)
C1 C2 H2 126.8
C3 C2 H2 126.8
C2 C3 C25 125.6(3)
C2 C3 C4 107.3(2)
C25 C3 C4 127.1(3)
N1 C4 C5 119.9(2)
N1 C4 C3 106.6(3)
C5 C4 C3 133.5(3)
C6 C5 C4 124.1(3)
C6 C5 C28 116.2(3)
C4 C5 C28 119.8(2)
N2 C6 C5 125.6(3)
N2 C6 C7 107.2(2)
C5 C6 C7 127.1(3)
C8 C7 C6 108.6(3)
C8 C7 H7 125.7
C6 C7 H7 125.7
C7 C8 C9 107.9(3)
C7 C8 H8 126.1
C9 C8 H8 126.1
N2 C9 C10 124.1(3)
N2 C9 C8 107.9(2)
C10 C9 C8 128.0(3)
C11 C10 C9 124.4(3)
C11 C10 C35 117.1(2)
C9 C10 C35 118.5(3)
N3 C11 C10 125.3(2)
N3 C11 C12 107.5(3)
C10 C11 C12 127.2(3)
C13 C12 C11 108.0(3)
C13 C12 H12 126.0
C11 C12 H12 126.0
C12 C13 C14 108.6(3)
C12 C13 H13 125.7
C14 C13 H13 125.7
N3 C14 C15 126.1(3)
N3 C14 C13 107.2(3)
C15 C14 C13 126.7(3)
C14 C15 C16 123.8(3)
C14 C15 C42 117.1(3)
C16 C15 C42 119.0(3)
N4 C16 C15 119.6(3)
N4 C16 C17 106.9(2)
C15 C16 C17 133.5(3)
C18 C17 C16 106.7(3)
C18 C17 C49 125.8(3)
C16 C17 C49 127.6(3)
C19 C18 C17 107.7(3)
C19 C18 C20A 114.1(4)
C17 C18 C20A 136.7(4)
C19 C18 H18 126.2
C17 C18 H18 126.2
N4 C19 C18 108.3(3)
N4 C19 C1 112.3(3)
C18 C19 C1 139.3(3)
C21 C20 C2 130.5(3)
C21 C20 H20 114.7
C2 C20 H20 114.7
C20 C21 C22B 120.4(4)
C20 C21 H21 119.8
C22B C21 H21 119.8
O2B C22B O1B 110.3(6)
O2B C22B C21 108.6(4)
O1B C22B C21 112.6(5)
O2B C22B H22B 108.4
O1B C22B H22B 108.4
C21 C22B H22B 108.4
C21A C20A C18 131.7(8)
C21A C20A H20A 114.2
C18 C20A H20A 114.2
C20A C21A C22A 124.4(10)
C20A C21A H21A 117.8
C22A C21A H21A 117.8
O1B C23B H23A 109.5
O1B C23B H23B 109.5
H23A C23B H23B 109.5
O1B C23B H23C 109.5
H23A C23B H23C 109.5
H23B C23B H23C 109.5
O2A C24B H24A 109.5
O2A C24B H24B 109.5
H24A C24B H24B 109.5
O2A C24B H24C 109.5
H24A C24B H24C 109.5
H24B C24B H24C 109.5
C26 C25 C3 125.7(3)
C26 C25 H25 117.2
C3 C25 H25 117.2
C25 C26 C27 122.2(3)
C25 C26 H26 118.9
C27 C26 H26 118.9
O3 C27 C26 125.6(3)
O3 C27 H27 117.2
C26 C27 H27 117.2
C33 C28 C29 118.0(3)
C33 C28 C5 121.7(3)
C29 C28 C5 120.3(2)
C30 C29 C28 120.7(3)
C30 C29 H29 119.7
C28 C29 H29 119.7
C29 C30 C31 121.6(3)
C29 C30 H30 119.2
C31 C30 H30 119.2
C30 C31 C32 117.5(3)
C30 C31 C34 121.8(3)
C32 C31 C34 120.7(3)
C33 C32 C31 121.4(3)
C33 C32 H32 119.3
C31 C32 H32 119.3
C32 C33 C28 120.8(3)
C32 C33 H33 119.6
C28 C33 H33 119.6
C31 C34 H34A 109.5
C31 C34 H34B 109.5
H34A C34 H34B 109.5
C31 C34 H34C 109.5
H34A C34 H34C 109.5
H34B C34 H34C 109.5
C40 C35 C36 117.4(3)
C40 C35 C10 121.4(3)
C36 C35 C10 121.0(3)
C37 C36 C35 120.7(3)
C37 C36 H36 119.6
C35 C36 H36 119.6
C38 C37 C36 121.4(3)
C38 C37 H37 119.3
C36 C37 H37 119.3
C37 C38 C39 117.7(3)
C37 C38 C41 120.0(4)
C39 C38 C41 122.3(4)
C40 C39 C38 121.3(3)
C40 C39 H39 119.4
C38 C39 H39 119.4
C39 C40 C35 121.4(3)
C39 C40 H40 119.3
C35 C40 H40 119.3
C38 C41 H41A 109.5
C38 C41 H41B 109.5
H41A C41 H41B 109.5
C38 C41 H41C 109.5
H41A C41 H41C 109.5
H41B C41 H41C 109.5
C47 C42 C43 118.2(3)
C47 C42 C15 122.2(3)
C43 C42 C15 119.6(3)
C44 C43 C42 120.6(3)
C44 C43 H43 119.7
C42 C43 H43 119.7
C45 C44 C43 121.3(3)
C45 C44 H44 119.3
C43 C44 H44 119.3
C44 C45 C46 118.1(3)
C44 C45 C48 119.6(3)
C46 C45 C48 122.3(3)
C47 C46 C45 120.5(3)
C47 C46 H46 119.7
C45 C46 H46 119.7
C42 C47 C46 121.1(3)
C42 C47 H47 119.4
C46 C47 H47 119.4
C45 C48 H48A 109.5
C45 C48 H48B 109.5
H48A C48 H48B 109.5
C45 C48 H48C 109.5
H48A C48 H48C 109.5
H48B C48 H48C 109.5
C50 C49 C17 127.4(3)
C50 C49 H49 116.3
C17 C49 H49 116.3
C49 C50 C51 120.4(3)
C49 C50 H50 119.8
C51 C50 H50 119.8
O4 C51 C50 124.5(4)
O4 C51 H51 117.7
C50 C51 H51 117.7
O5 C52 H52A 109.5
O5 C52 H52B 109.5
H52A C52 H52B 109.5
O5 C52 H52C 109.5
H52A C52 H52C 109.5
H52B C52 H52C 109.5
O2A C22A O1A 114.0(16)
O2A C22A C21A 107.1(12)
O1A C22A C21A 113.1(12)
O2A C22A H22A 107.5
O1A C22A H22A 107.5
C21A C22A H22A 107.5
O1A C23A H23D 109.5
O1A C23A H23E 109.5
H23D C23A H23E 109.5
O1A C23A H23F 109.5
H23D C23A H23F 109.5
H23E C23A H23F 109.5
C22A O1A C23A 112.5(13)
C22A O2A C24B 110.9(15)
O2B C24A H24D 109.5
O2B C24A H24E 109.5
H24D C24A H24E 109.5
O2B C24A H24F 109.5
H24D C24A H24F 109.5
H24E C24A H24F 109.5

loop_
_geom_bond_atom_site_label_1
_geom_bond_atom_site_label_2
_geom_bond_distance
Ga1 N2 1.901(2)
Ga1 N3 1.906(2)
Ga1 N1 1.933(2)
Ga1 N4 1.933(2)
Ga1 O5 2.0709(19)
O1B C23B 1.415(7)
O1B C22B 1.449(6)
O2B C22B 1.395(7)
O2B C24A 1.440(7)
O3 C27 1.226(3)
O4 C51 1.225(4)
O5 C52 1.427(3)
O5 H5O 0.826(17)
N1 C4 1.354(3)
N1 C1 1.367(3)
N2 C9 1.376(3)
N2 C6 1.394(3)
N3 C11 1.377(3)
N3 C14 1.392(4)
N4 C16 1.364(4)
N4 C19 1.370(3)
C1 C2 1.412(4)
C1 C19 1.450(4)
C2 C3 1.416(4)
C2 C20 1.507(5)
C2 H2 0.9500
C3 C25 1.443(4)
C3 C4 1.444(4)
C4 C5 1.418(4)
C5 C6 1.410(4)
C5 C28 1.491(4)
C6 C7 1.424(4)
C7 C8 1.354(4)
C7 H7 0.9500
C8 C9 1.430(4)
C8 H8 0.9500
C9 C10 1.418(4)
C10 C11 1.404(4)
C10 C35 1.494(4)
C11 C12 1.443(4)
C12 C13 1.350(4)
C12 H12 0.9500
C13 C14 1.432(4)
C13 H13 0.9500
C14 C15 1.404(4)
C15 C16 1.421(4)
C15 C42 1.496(4)
C16 C17 1.442(4)
C17 C18 1.408(4)
C17 C49 1.443(4)
C18 C19 1.396(4)
C18 C20A 1.580(9)
C18 H18 0.9500
C20 C21 1.320(5)
C20 H20 0.9500
C21 C22B 1.493(6)
C21 H21 0.9500
C22B H22B 1.0000
C20A C21A 1.311(12)
C20A H20A 0.9500
C21A C22A 1.560(16)
C21A H21A 0.9500
C23B H23A 0.9800
C23B H23B 0.9800
C23B H23C 0.9800
C24B O2A 1.445(14)
C24B H24A 0.9800
C24B H24B 0.9800
C24B H24C 0.9800
C25 C26 1.348(4)
C25 H25 0.9500
C26 C27 1.426(4)
C26 H26 0.9500
C27 H27 0.9500
C28 C33 1.391(4)
C28 C29 1.395(4)
C29 C30 1.383(4)
C29 H29 0.9500
C30 C31 1.385(4)
C30 H30 0.9500
C31 C32 1.394(4)
C31 C34 1.508(4)
C32 C33 1.381(4)
C32 H32 0.9500
C33 H33 0.9500
C34 H34A 0.9800
C34 H34B 0.9800
C34 H34C 0.9800
C35 C40 1.377(4)
C35 C36 1.389(4)
C36 C37 1.381(4)
C36 H36 0.9500
C37 C38 1.371(5)
C37 H37 0.9500
C38 C39 1.380(5)
C38 C41 1.518(5)
C39 C40 1.372(4)
C39 H39 0.9500
C40 H40 0.9500
C41 H41A 0.9800
C41 H41B 0.9800
C41 H41C 0.9800
C42 C47 1.386(4)
C42 C43 1.387(4)
C43 C44 1.386(4)
C43 H43 0.9500
C44 C45 1.384(4)
C44 H44 0.9500
C45 C46 1.391(4)
C45 C48 1.508(4)
C46 C47 1.388(4)
C46 H46 0.9500
C47 H47 0.9500
C48 H48A 0.9800
C48 H48B 0.9800
C48 H48C 0.9800
C49 C50 1.345(4)
C49 H49 0.9500
C50 C51 1.429(5)
C50 H50 0.9500
C51 H51 0.9500
C52 H52A 0.9800
C52 H52B 0.9800
C52 H52C 0.9800
C22A O2A 1.410(14)
C22A O1A 1.422(13)
C22A H22A 1.0000
C23A O1A 1.447(19)
C23A H23D 0.9800
C23A H23E 0.9800
C23A H23F 0.9800
C24A H24D 0.9800
C24A H24E 0.9800
C24A H24F 0.9800

loop_
_geom_hbond_atom_site_label_D
_geom_hbond_atom_site_label_H
_geom_hbond_atom_site_label_A
_geom_hbond_distance_DH
_geom_hbond_distance_HA
_geom_hbond_distance_DA
_geom_hbond_angle_DHA
_geom_hbond_site_symmetry_A
_geom_hbond_publ_flag
O5 H5O O3 0.826(17) 1.898(18) 2.714(3) 170(3) 6_575 yes
